data_7033034
loop_
_publ_author_name
'Lin, Shuang-Yan'
'Wang, Chao'
'Zhao, Lang'
'Wu, Jianfeng'
'Tang, Jinkui'

_publ_section_title
;
 Chiral mononuclear lanthanide complexes and the field-induced single-ion
 magnet behaviour of a Dy analogue.
;
_journal_issue 1
_journal_name_full 'Dalton transactions (Cambridge, England : 2003)'
_journal_page_first 223
_journal_page_last 229
_journal_paper_doi 10.1039/c4dt02889a
_journal_volume 44
_journal_year 2015
_chemical_absolute_configuration syn
_chemical_formula_sum 'C54 H87 Er N10 O8 S4'
_chemical_formula_weight 1299.84
_space_group_IT_number 1
_symmetry_cell_setting triclinic
_symmetry_space_group_name_Hall 'P 1'
_symmetry_space_group_name_H-M 'P 1'
_atom_sites_solution_hydrogens geom
_atom_sites_solution_primary direct
_atom_sites_solution_secondary difmap
_audit_creation_method SHELXL-97
_cell_angle_alpha 106.8210(10)
_cell_angle_beta 98.7730(10)
_cell_angle_gamma 94.0620(10)
_cell_formula_units_Z 1
_cell_length_a 10.2722(8)
_cell_length_b 11.6628(9)
_cell_length_c 13.4833(11)
_cell_measurement_reflns_used 4444
_cell_measurement_temperature 185(2)
_cell_measurement_theta_max 25.44
_cell_measurement_theta_min 2.34
_cell_volume 1516.8(2)
_computing_cell_refinement 'Bruker SAINT'
_computing_data_collection 'Bruker APEX2'
_computing_data_reduction 'Bruker SAINT'
_computing_molecular_graphics 'Bruker SHELXTL'
_computing_publication_material 'Bruker SHELXTL'
_computing_structure_refinement 'SHELXL-97 (Sheldrick, 1997)'
_computing_structure_solution 'SHELXS-97 (Sheldrick, 1990)'
_diffrn_ambient_temperature 185(2)
_diffrn_measured_fraction_theta_full 0.982
_diffrn_measured_fraction_theta_max 0.982
_diffrn_measurement_device_type 'Bruker APEX-II CCD'
_diffrn_measurement_method '\f and \w scans'
_diffrn_radiation_monochromator graphite
_diffrn_radiation_source 'fine-focus sealed tube'
_diffrn_radiation_type MoK\a
_diffrn_radiation_wavelength 0.71073
_diffrn_reflns_av_R_equivalents 0.0314
_diffrn_reflns_av_unetI/netI 0.0909
_diffrn_reflns_limit_h_max 12
_diffrn_reflns_limit_h_min -12
_diffrn_reflns_limit_k_max 12
_diffrn_reflns_limit_k_min -14
_diffrn_reflns_limit_l_max 16
_diffrn_reflns_limit_l_min -13
_diffrn_reflns_number 8409
_diffrn_reflns_theta_full 26.08
_diffrn_reflns_theta_max 26.08
_diffrn_reflns_theta_min 1.60
_exptl_absorpt_coefficient_mu 1.580
_exptl_absorpt_correction_T_max 0.9112
_exptl_absorpt_correction_T_min 0.7429
_exptl_absorpt_correction_type multi-scan
_exptl_absorpt_process_details '(sadabs;bruker 2000)'
_exptl_crystal_colour pink
_exptl_crystal_density_diffrn 1.423
_exptl_crystal_density_method 'not measured'
_exptl_crystal_description stick
_exptl_crystal_F_000 677
_exptl_crystal_size_max 0.20
_exptl_crystal_size_mid 0.10
_exptl_crystal_size_min 0.06
_refine_diff_density_max 1.675
_refine_diff_density_min -1.639
_refine_diff_density_rms 0.209
_refine_ls_abs_structure_details 'Flack H D (1983), Acta Cryst. A39, 876-881'
_refine_ls_abs_structure_Flack 0.00(2)
_refine_ls_extinction_method none
_refine_ls_goodness_of_fit_ref 1.043
_refine_ls_hydrogen_treatment constr
_refine_ls_matrix_type full
_refine_ls_number_parameters 698
_refine_ls_number_reflns 7007
_refine_ls_number_restraints 102
_refine_ls_restrained_S_all 1.063
_refine_ls_R_factor_all 0.0670
_refine_ls_R_factor_gt 0.0649
_refine_ls_shift/su_max 0.051
_refine_ls_shift/su_mean 0.000
_refine_ls_structure_factor_coef Fsqd
_refine_ls_weighting_details 'calc w=1/[\s^2^(Fo^2^)+(0.1154P)^2^+0.0000P] where P=(Fo^2^+2Fc^2^)/3'
_refine_ls_weighting_scheme calc
_refine_ls_wR_factor_gt 0.1650
_refine_ls_wR_factor_ref 0.1693
_reflns_number_gt 6827
_reflns_number_total 7007
_reflns_threshold_expression >2sigma(I)
_cod_data_source_file c4dt02889a2.cif
_cod_data_source_block R-Er1
_cod_depositor_comments
;
 Marking attached hydrogen atoms.

 Antanas Vaitkus,
 2017-07-12

 Adding full bibliography for 7033030--7033035.cif.
;
_cod_original_sg_symbol_H-M p1
_cod_database_code 7033034

loop_
_symmetry_equiv_pos_as_xyz
'x, y, z'

loop_
_atom_site_label
_atom_site_type_symbol
_atom_site_fract_x
_atom_site_fract_y
_atom_site_fract_z
_atom_site_U_iso_or_equiv
_atom_site_adp_type
_atom_site_occupancy
_atom_site_symmetry_multiplicity
_atom_site_calc_flag
_atom_site_refinement_flags
_atom_site_attached_hydrogens
Er1 Er 0.09674(3) 0.75630(3) 0.08798(3) 0.02823(16) Uani 1 1 d . 0
N1 N 0.3997(9) 0.7203(8) -0.1064(8) 0.025(2) Uani 1 1 d . 0
H1A H 0.3428 0.7467 -0.0604 0.030 Uiso 1 1 calc R 0
H1B H 0.4807 0.7190 -0.0670 0.030 Uiso 1 1 calc R 0
N2 N 0.2792(10) 0.9490(8) -0.0658(7) 0.0216(19) Uani 1 1 d . 0
H2A H 0.2563 0.8846 -0.0430 0.026 Uiso 1 1 calc R 0
H2B H 0.2176 0.9444 -0.1245 0.026 Uiso 1 1 calc R 0
N3 N 0.3134(11) 0.9365(9) 0.3788(7) 0.030(2) Uani 1 1 d . 0
H3A H 0.2406 0.9138 0.3253 0.036 Uiso 1 1 calc R 0
H3B H 0.3129 0.8808 0.4151 0.036 Uiso 1 1 calc R 0
N4 N 0.0713(11) 1.0577(10) 0.3630(8) 0.035(2) Uani 1 1 d . 0
H4A H 0.1006 1.0039 0.3088 0.042 Uiso 1 1 calc R 0
H4B H 0.0812 1.1326 0.3534 0.042 Uiso 1 1 calc R 0
N5 N -0.0080(10) 0.5717(10) 0.1226(8) 0.029(2) Uani 1 1 d . 0
H5 H 0.0457 0.5125 0.0984 0.035 Uiso 1 1 calc R 0
N6 N -0.1131(9) 0.6601(8) -0.0384(8) 0.024(2) Uani 1 1 d . 0
H6 H -0.1798 0.7006 -0.0094 0.029 Uiso 1 1 calc R 0
N7 N 0.2711(13) 0.6478(14) 0.1376(12) 0.045(3) Uani 1 1 d . 0
N8 N -0.0259(15) 0.9170(13) 0.0635(11) 0.048(3) Uani 1 1 d . 0
N9 N 0.357(3) 0.380(2) 0.452(2) 0.117(8) Uani 1 1 d U 0
N10 N -0.004(4) 0.181(3) 0.814(3) 0.174(12) Uani 1 1 d DU 0
O1 O 0.1654(11) 0.7087(10) -0.0648(9) 0.029(3) Uani 1 1 d U 0
O2 O 0.2651(9) 0.9027(7) 0.1363(7) 0.0313(19) Uani 1 1 d . 0
O3 O 0.0600(12) 0.8297(11) 0.2442(11) 0.037(3) Uani 1 1 d . 0
O4 O 0.134(2) 0.2660(17) 0.3158(11) 0.086(5) Uani 1 1 d DU 1
O5 O 0.6437(16) 0.781(2) 0.0543(16) 0.107(8) Uani 1 1 d D 1
O6 O 0.3012(15) 0.723(2) 0.4687(11) 0.117(8) Uani 1 1 d D 1
O7 O 0.050(2) 0.9659(17) 0.7779(13) 0.115(6) Uani 1 1 d U 1
O8 O 0.7594(17) 0.2085(17) 0.5980(15) 0.101(5) Uani 1 1 d DU 1
S1 S 0.4880(14) 0.5418(14) 0.1832(12) 0.216(6) Uani 1 1 d U 0
S2 S -0.2298(5) 1.0609(5) 0.0929(4) 0.0734(15) Uani 1 1 d . 0
S3 S 0.5703(7) 0.4638(7) 0.6006(5) 0.096(2) Uani 1 1 d . 0
S4 S 0.1863(9) 0.3594(7) 0.9538(6) 0.109(2) Uani 1 1 d DU 0
C1 C 0.1173(12) 0.6392(10) -0.1628(9) 0.025(2) Uani 1 1 d . 0
C2 C -0.0186(10) 0.6240(9) -0.2052(9) 0.021(2) Uani 1 1 d . 0
C3 C -0.0600(11) 0.5580(11) -0.3113(10) 0.029(3) Uani 1 1 d . 0
H3 H -0.1515 0.5478 -0.3416 0.035 Uiso 1 1 calc R 0
C4 C 0.0303(13) 0.5065(12) -0.3739(9) 0.032(3) Uani 1 1 d . 0
C5 C 0.1628(13) 0.5180(11) -0.3288(10) 0.030(3) Uani 1 1 d . 0
H5A H 0.2244 0.4807 -0.3699 0.036 Uiso 1 1 calc R 0
C6 C 0.2057(12) 0.5841(10) -0.2233(10) 0.024(2) Uani 1 1 d . 0
C7 C -0.0200(17) 0.4407(17) -0.4906(11) 0.054(4) Uani 1 1 d . 0
H7A H 0.0438 0.3866 -0.5180 0.082 Uiso 1 1 calc R 0
H7B H -0.0301 0.4997 -0.5294 0.082 Uiso 1 1 calc R 0
H7C H -0.1060 0.3934 -0.4993 0.082 Uiso 1 1 calc R 0
C8 C 0.3466(16) 0.5920(13) -0.1755(12) 0.032(3) Uani 1 1 d . 0
H8A H 0.3996 0.5669 -0.2319 0.039 Uiso 1 1 calc R 0
H8B H 0.3559 0.5363 -0.1324 0.039 Uiso 1 1 calc R 0
C9 C 0.4155(13) 0.8078(11) -0.1657(10) 0.023(3) Uani 1 1 d . 0
H9 H 0.3408 0.7874 -0.2273 0.028 Uiso 1 1 calc R 0
C10 C 0.5460(12) 0.7959(12) -0.2067(11) 0.035(3) Uani 1 1 d . 0
H10A H 0.6196 0.8091 -0.1464 0.041 Uiso 1 1 calc R 0
H10B H 0.5436 0.7127 -0.2537 0.041 Uiso 1 1 calc R 0
C11 C 0.5738(16) 0.8845(15) -0.2664(12) 0.051(4) Uani 1 1 d . 0
H11A H 0.5063 0.8658 -0.3315 0.061 Uiso 1 1 calc R 0
H11B H 0.6620 0.8765 -0.2869 0.061 Uiso 1 1 calc R 0
C12 C 0.5706(14) 1.0132(13) -0.1985(11) 0.041(3) Uani 1 1 d . 0
H12A H 0.6451 1.0353 -0.1379 0.049 Uiso 1 1 calc R 0
H12B H 0.5818 1.0693 -0.2403 0.049 Uiso 1 1 calc R 0
C13 C 0.4405(13) 1.0259(11) -0.1587(10) 0.030(3) Uani 1 1 d . 0
H13A H 0.3672 1.0122 -0.2194 0.036 Uiso 1 1 calc R 0
H13B H 0.4427 1.1093 -0.1121 0.036 Uiso 1 1 calc R 0
C14 C 0.4125(10) 0.9366(10) -0.0978(9) 0.022(2) Uani 1 1 d . 0
H14 H 0.4823 0.9553 -0.0330 0.026 Uiso 1 1 calc R 0
C15 C 0.2705(12) 1.0645(10) 0.0198(9) 0.028(3) Uani 1 1 d . 0
H15A H 0.2864 1.1339 -0.0070 0.034 Uiso 1 1 calc R 0
H15B H 0.1795 1.0630 0.0356 0.034 Uiso 1 1 calc R 0
C16 C 0.3669(17) 1.0830(14) 0.1191(12) 0.021(3) Uani 1 1 d . 0
C17 C 0.4633(16) 1.1814(15) 0.1559(12) 0.027(3) Uani 1 1 d . 0
H17 H 0.4690 1.2366 0.1165 0.032 Uiso 1 1 calc R 0
C18 C 0.5526(14) 1.2013(13) 0.2500(12) 0.036(3) Uani 1 1 d . 0
C19 C 0.5402(17) 1.1184(14) 0.3036(12) 0.031(4) Uani 1 1 d . 0
H19 H 0.5991 1.1308 0.3684 0.037 Uiso 1 1 calc R 0
C20 C 0.4476(15) 1.0189(15) 0.2683(12) 0.025(3) Uani 1 1 d . 0
C21 C 0.3571(15) 0.9967(12) 0.1729(14) 0.031(3) Uani 1 1 d . 0
C22 C 0.6540(19) 1.3114(17) 0.2906(13) 0.062(5) Uani 1 1 d . 0
H22A H 0.6105 1.3831 0.2891 0.093 Uiso 1 1 calc R 0
H22B H 0.7219 1.3030 0.2461 0.093 Uiso 1 1 calc R 0
H22C H 0.6957 1.3198 0.3632 0.093 Uiso 1 1 calc R 0
C23 C 0.4364(14) 0.9312(13) 0.3303(10) 0.038(3) Uani 1 1 d . 0
H23A H 0.4361 0.8484 0.2832 0.046 Uiso 1 1 calc R 0
H23B H 0.5154 0.9487 0.3870 0.046 Uiso 1 1 calc R 0
C24 C 0.2986(13) 1.0570(11) 0.4522(9) 0.030(3) Uani 1 1 d . 0
H24 H 0.3273 1.1221 0.4228 0.037 Uiso 1 1 calc R 0
C25 C 0.3898(16) 1.0735(14) 0.5605(10) 0.047(4) Uani 1 1 d . 0
H25A H 0.3690 1.0037 0.5855 0.056 Uiso 1 1 calc R 0
H25B H 0.4838 1.0767 0.5518 0.056 Uiso 1 1 calc R 0
C26 C 0.369(2) 1.1903(16) 0.6425(11) 0.067(6) Uani 1 1 d . 0
H26A H 0.4244 1.1965 0.7113 0.080 Uiso 1 1 calc R 0
H26B H 0.3998 1.2604 0.6209 0.080 Uiso 1 1 calc R 0
C27 C 0.2292(18) 1.1952(14) 0.6550(10) 0.055(4) Uani 1 1 d . 0
H27A H 0.2209 1.2722 0.7077 0.065 Uiso 1 1 calc R 0
H27B H 0.1999 1.1283 0.6811 0.065 Uiso 1 1 calc R 0
C28 C 0.1383(16) 1.1846(12) 0.5474(10) 0.042(3) Uani 1 1 d . 0
H28A H 0.1641 1.2534 0.5226 0.050 Uiso 1 1 calc R 0
H28B H 0.0445 1.1859 0.5564 0.050 Uiso 1 1 calc R 0
C29 C 0.1552(12) 1.0623(10) 0.4647(8) 0.027(2) Uani 1 1 d . 0
H29 H 0.1237 0.9929 0.4880 0.032 Uiso 1 1 calc R 0
C30 C -0.0750(15) 1.0205(14) 0.3577(12) 0.049(4) Uani 1 1 d . 0
H30A H -0.1054 1.0742 0.4190 0.058 Uiso 1 1 calc R 0
H30B H -0.1270 1.0298 0.2930 0.058 Uiso 1 1 calc R 0
C31 C -0.0991(18) 0.8956(13) 0.3576(12) 0.036(4) Uani 1 1 d . 0
C32 C -0.1934(14) 0.8651(15) 0.4112(9) 0.044(4) Uani 1 1 d . 0
H32 H -0.2369 0.9265 0.4515 0.052 Uiso 1 1 calc R 0
C33 C -0.2267(16) 0.7428(18) 0.4068(13) 0.052(4) Uani 1 1 d . 0
C34 C -0.1651(17) 0.6599(17) 0.3508(11) 0.045(4) Uani 1 1 d . 0
H34 H -0.1879 0.5785 0.3480 0.054 Uiso 1 1 calc R 0
C35 C -0.0668(12) 0.6841(12) 0.2943(9) 0.031(3) Uani 1 1 d . 0
C36 C -0.0374(10) 0.8020(12) 0.2969(8) 0.026(3) Uani 1 1 d . 0
C37 C -0.330(2) 0.707(3) 0.4661(19) 0.096(9) Uani 1 1 d . 0
H37A H -0.2891 0.6660 0.5145 0.144 Uiso 1 1 calc R 0
H37B H -0.4036 0.6532 0.4157 0.144 Uiso 1 1 calc R 0
H37C H -0.3632 0.7800 0.5062 0.144 Uiso 1 1 calc R 0
C38 C 0.0054(14) 0.5853(12) 0.2386(10) 0.035(3) Uani 1 1 d . 0
H38A H -0.0300 0.5083 0.2474 0.041 Uiso 1 1 calc R 0
H38B H 0.1005 0.6024 0.2714 0.041 Uiso 1 1 calc R 0
C39 C -0.1448(12) 0.5183(13) 0.0600(11) 0.027(3) Uani 1 1 d . 0
H39 H -0.2091 0.5704 0.0937 0.033 Uiso 1 1 calc R 0
C40 C -0.186(3) 0.392(2) 0.0613(18) 0.050(6) Uani 1 1 d . 0
H40A H -0.1177 0.3400 0.0367 0.060 Uiso 1 1 calc R 0
H40B H -0.1890 0.3936 0.1347 0.060 Uiso 1 1 calc R 0
C41 C -0.317(2) 0.3369(19) -0.0053(15) 0.051(5) Uani 1 1 d . 0
H41A H -0.3877 0.3767 0.0282 0.061 Uiso 1 1 calc R 0
H41B H -0.3303 0.2503 -0.0104 0.061 Uiso 1 1 calc R 0
C42 C -0.326(3) 0.3492(18) -0.1142(15) 0.057(6) Uani 1 1 d . 0
H42A H -0.4177 0.3194 -0.1533 0.068 Uiso 1 1 calc R 0
H42B H -0.2658 0.2970 -0.1517 0.068 Uiso 1 1 calc R 0
C43 C -0.291(2) 0.480(2) -0.1161(15) 0.051(6) Uani 1 1 d . 0
H43A H -0.3576 0.5308 -0.0875 0.062 Uiso 1 1 calc R 0
H43B H -0.2911 0.4800 -0.1894 0.062 Uiso 1 1 calc R 0
C44 C -0.1506(14) 0.5299(11) -0.0477(12) 0.032(3) Uani 1 1 d . 0
H44 H -0.0840 0.4814 -0.0818 0.038 Uiso 1 1 calc R 0
C45 C -0.1152(12) 0.6851(11) -0.1425(9) 0.030(3) Uani 1 1 d . 0
H45A H -0.2056 0.6591 -0.1850 0.035 Uiso 1 1 calc R 0
H45B H -0.0962 0.7732 -0.1288 0.035 Uiso 1 1 calc R 0
C46 C 0.355(2) 0.6042(19) 0.1574(17) 0.072(5) Uani 1 1 d U 0
C47 C -0.1081(16) 0.9811(12) 0.0727(11) 0.041(3) Uani 1 1 d . 0
C48 C 0.455(3) 0.417(2) 0.514(2) 0.091(7) Uani 1 1 d U 0
C49 C 0.066(5) 0.265(5) 0.870(4) 0.184(16) Uani 1 1 d DU 0
C50 C 0.121(2) 0.279(2) 0.2110(13) 0.081(6) Uani 1 1 d DU 3
C51 C 0.210(3) 0.768(3) 0.542(2) 0.137(12) Uani 1 1 d DU 3
C52 C -0.001(4) 0.856(3) 0.681(3) 0.131(11) Uani 1 1 d U 3
C53 C 0.828(3) 0.114(2) 0.627(2) 0.117(9) Uani 1 1 d DU 3
C54 C 0.596(3) 0.758(3) 0.144(2) 0.096(10) Uani 1 1 d DU 3

loop_
_atom_site_aniso_label
_atom_site_aniso_U_11
_atom_site_aniso_U_22
_atom_site_aniso_U_33
_atom_site_aniso_U_23
_atom_site_aniso_U_13
_atom_site_aniso_U_12
Er1 0.0212(2) 0.0286(2) 0.0307(2) 0.00278(17) 0.00675(16) -0.00176(16)
N1 0.017(5) 0.023(5) 0.031(5) 0.006(4) -0.002(4) 0.001(4)
N2 0.023(5) 0.018(4) 0.026(5) 0.006(4) 0.012(4) 0.003(4)
N3 0.035(6) 0.032(6) 0.020(4) 0.002(4) 0.005(4) 0.004(5)
N4 0.047(7) 0.026(5) 0.025(5) 0.001(4) 0.003(5) 0.002(5)
N5 0.018(5) 0.031(5) 0.032(5) 0.003(4) 0.000(4) -0.001(4)
N6 0.010(4) 0.021(5) 0.037(5) 0.004(4) 0.003(4) -0.002(4)
N7 0.023(7) 0.057(9) 0.065(9) 0.031(7) 0.009(6) 0.014(6)
N8 0.039(8) 0.040(8) 0.052(8) 0.002(6) -0.002(6) -0.010(7)
N9 0.113(11) 0.132(11) 0.100(10) 0.041(9) 0.002(8) 0.001(9)
N10 0.170(14) 0.172(14) 0.172(14) 0.047(9) 0.018(10) 0.017(9)
O1 0.015(5) 0.027(5) 0.035(5) -0.001(4) 0.001(4) -0.005(4)
O2 0.027(5) 0.021(4) 0.041(5) 0.004(4) 0.008(4) -0.009(3)
O3 0.018(6) 0.040(7) 0.061(7) 0.026(6) 0.016(5) -0.003(5)
O4 0.113(9) 0.089(8) 0.063(7) 0.035(6) 0.020(6) -0.015(7)
O5 0.044(9) 0.20(2) 0.080(11) 0.040(12) 0.008(8) 0.058(12)
O6 0.053(9) 0.23(2) 0.055(8) 0.041(11) -0.011(7) -0.037(12)
O7 0.153(10) 0.102(9) 0.079(8) 0.037(7) -0.022(7) -0.016(8)
O8 0.077(8) 0.109(9) 0.122(9) 0.030(7) 0.045(7) 0.001(7)
S1 0.180(8) 0.234(9) 0.221(9) 0.045(7) -0.014(6) 0.148(7)
S2 0.063(3) 0.072(3) 0.074(3) 0.007(2) -0.004(2) 0.039(3)
S3 0.086(4) 0.121(5) 0.066(3) 0.019(3) 0.011(3) -0.039(4)
S4 0.139(7) 0.097(5) 0.099(5) 0.034(4) 0.028(4) 0.031(5)
C1 0.028(6) 0.014(5) 0.029(6) 0.004(4) 0.001(5) -0.001(5)
C2 0.011(5) 0.018(5) 0.035(6) 0.010(4) -0.001(4) 0.000(4)
C3 0.014(5) 0.029(6) 0.040(6) 0.012(5) -0.002(5) -0.012(5)
C4 0.030(7) 0.039(7) 0.025(6) 0.009(5) 0.000(5) -0.001(6)
C5 0.031(7) 0.023(6) 0.035(6) 0.009(5) 0.007(5) 0.002(5)
C6 0.020(6) 0.016(5) 0.035(6) 0.011(5) -0.004(5) -0.005(5)
C7 0.052(10) 0.073(11) 0.025(6) -0.002(7) 0.002(6) 0.001(9)
C8 0.031(9) 0.021(7) 0.038(7) 0.004(5) -0.005(6) 0.009(6)
C9 0.022(7) 0.022(6) 0.024(6) 0.008(5) 0.000(5) -0.005(5)
C10 0.020(6) 0.031(7) 0.042(7) -0.008(5) 0.011(5) -0.004(5)
C11 0.036(8) 0.056(10) 0.044(8) -0.013(7) 0.028(7) -0.023(7)
C12 0.037(8) 0.043(8) 0.039(7) 0.006(6) 0.012(6) -0.013(6)
C13 0.033(7) 0.022(6) 0.036(6) 0.009(5) 0.015(5) -0.010(5)
C14 0.012(5) 0.025(6) 0.029(5) 0.007(5) 0.004(4) -0.001(4)
C15 0.028(6) 0.018(5) 0.037(6) 0.001(5) 0.010(5) 0.005(5)
C16 0.024(7) 0.021(8) 0.021(6) 0.007(5) 0.011(5) 0.002(6)
C17 0.030(8) 0.031(7) 0.021(7) 0.008(6) 0.009(6) 0.000(7)
C18 0.032(7) 0.036(8) 0.030(7) -0.004(6) 0.012(6) -0.009(6)
C19 0.038(8) 0.033(10) 0.026(6) 0.010(6) 0.012(6) 0.010(7)
C20 0.018(8) 0.031(8) 0.026(7) 0.009(6) 0.003(6) 0.005(6)
C21 0.038(8) 0.033(7) 0.034(8) 0.021(7) 0.018(7) 0.017(6)
C22 0.058(11) 0.065(11) 0.050(9) 0.007(8) 0.006(8) -0.029(9)
C23 0.043(8) 0.047(8) 0.028(6) 0.018(6) 0.005(5) 0.006(7)
C24 0.037(7) 0.024(6) 0.024(5) 0.000(5) 0.007(5) -0.010(5)
C25 0.047(9) 0.054(9) 0.024(6) 0.006(6) -0.013(6) -0.023(7)
C26 0.090(14) 0.062(11) 0.029(7) 0.011(7) -0.021(8) -0.041(10)
C27 0.081(12) 0.040(8) 0.027(6) -0.013(6) 0.019(7) -0.022(8)
C28 0.052(9) 0.032(7) 0.034(7) -0.005(5) 0.019(6) -0.006(6)
C29 0.028(6) 0.021(6) 0.020(5) -0.008(4) -0.001(4) -0.008(5)
C30 0.035(8) 0.053(9) 0.041(7) -0.007(7) -0.005(6) 0.009(7)
C31 0.034(10) 0.020(7) 0.043(8) 0.001(6) -0.006(8) 0.001(7)
C32 0.036(8) 0.061(10) 0.019(6) -0.008(6) 0.004(5) -0.004(7)
C33 0.046(9) 0.078(12) 0.031(8) 0.014(8) 0.015(7) -0.011(9)
C34 0.042(9) 0.061(11) 0.027(7) 0.016(7) 0.000(6) -0.020(8)
C35 0.026(6) 0.037(7) 0.020(5) 0.003(5) -0.004(4) -0.008(5)
C36 0.006(5) 0.049(8) 0.023(5) 0.012(5) 0.000(4) -0.008(5)
C37 0.053(13) 0.16(3) 0.078(15) 0.022(16) 0.049(11) -0.009(15)
C38 0.025(7) 0.038(7) 0.037(7) 0.014(6) -0.007(5) -0.004(6)
C39 0.017(6) 0.034(8) 0.031(7) 0.009(6) 0.005(5) 0.005(5)
C40 0.054(12) 0.059(14) 0.044(10) 0.030(10) 0.016(9) -0.015(11)
C41 0.061(14) 0.041(10) 0.040(11) 0.012(8) -0.006(9) -0.030(10)
C42 0.080(16) 0.034(11) 0.041(9) 0.009(8) -0.010(9) -0.038(10)
C43 0.054(13) 0.053(12) 0.037(10) 0.020(8) -0.021(8) -0.021(10)
C44 0.032(8) 0.025(7) 0.036(7) 0.010(6) -0.001(6) 0.001(5)
C45 0.025(6) 0.035(7) 0.030(6) 0.015(5) -0.001(5) 0.005(5)
C46 0.066(9) 0.067(9) 0.074(9) 0.005(7) 0.005(7) 0.022(8)
C47 0.047(9) 0.026(7) 0.041(7) -0.003(6) 0.003(6) 0.006(6)
C48 0.087(10) 0.092(10) 0.087(10) 0.014(8) 0.025(8) 0.001(8)
C49 0.184(17) 0.178(17) 0.182(18) 0.049(10) 0.025(10) 0.012(10)
C50 0.083(10) 0.083(10) 0.079(9) 0.024(7) 0.016(8) 0.022(8)
C51 0.145(15) 0.136(14) 0.135(14) 0.064(10) 0.000(10) 0.010(10)
C52 0.142(15) 0.128(14) 0.121(14) 0.046(10) 0.007(9) 0.014(10)
C53 0.121(13) 0.115(13) 0.111(12) 0.025(9) 0.035(9) 0.001(9)
C54 0.086(13) 0.108(12) 0.082(12) 0.009(8) 0.009(9) 0.027(9)

loop_
_atom_type_symbol
_atom_type_description
_atom_type_scat_dispersion_real
_atom_type_scat_dispersion_imag
_atom_type_scat_source
C C 0.0033 0.0016 'International Tables Vol C Tables 4.2.6.8 and 6.1.1.4'
H H 0.0000 0.0000 'International Tables Vol C Tables 4.2.6.8 and 6.1.1.4'
N N 0.0061 0.0033 'International Tables Vol C Tables 4.2.6.8 and 6.1.1.4'
O O 0.0106 0.0060 'International Tables Vol C Tables 4.2.6.8 and 6.1.1.4'
S S 0.1246 0.1234 'International Tables Vol C Tables 4.2.6.8 and 6.1.1.4'
Er Er -0.2586 4.9576 'International Tables Vol C Tables 4.2.6.8 and 6.1.1.4'

loop_
_geom_angle_atom_site_label_1
_geom_angle_atom_site_label_2
_geom_angle_atom_site_label_3
_geom_angle
O3 Er1 O1 169.2(4)
O3 Er1 O2 85.1(4)
O1 Er1 O2 84.1(4)
O3 Er1 N7 94.8(5)
O1 Er1 N7 83.9(5)
O2 Er1 N7 80.6(4)
O3 Er1 N8 80.6(5)
O1 Er1 N8 97.4(5)
O2 Er1 N8 81.9(4)
N7 Er1 N8 162.2(4)
O3 Er1 N6 111.3(4)
O1 Er1 N6 78.0(4)
O2 Er1 N6 146.8(3)
N7 Er1 N6 124.2(4)
N8 Er1 N6 73.1(4)
O3 Er1 N5 78.0(4)
O1 Er1 N5 111.5(4)
O2 Er1 N5 146.3(3)
N7 Er1 N5 72.1(4)
N8 Er1 N5 122.9(4)
N6 Er1 N5 66.8(3)
C9 N1 C8 114.2(10)
C14 N2 C15 115.4(9)
C24 N3 C23 115.6(10)
C29 N4 C30 113.1(11)
C38 N5 C39 113.6(10)
C38 N5 Er1 112.7(7)
C39 N5 Er1 116.7(8)
C44 N6 C45 114.5(10)
C44 N6 Er1 114.4(7)
C45 N6 Er1 111.3(7)
C46 N7 Er1 174.7(18)
C47 N8 Er1 157.7(14)
C1 O1 Er1 136.5(9)
C21 O2 Er1 173.4(8)
C36 O3 Er1 133.5(9)
O1 C1 C6 118.0(11)
O1 C1 C2 121.5(11)
C6 C1 C2 120.5(10)
C3 C2 C1 118.1(10)
C3 C2 C45 120.2(10)
C1 C2 C45 121.4(10)
C2 C3 C4 121.4(10)
C5 C4 C3 119.2(11)
C5 C4 C7 121.8(12)
C3 C4 C7 119.0(12)
C4 C5 C6 120.0(11)
C1 C6 C5 120.6(11)
C1 C6 C8 120.1(11)
C5 C6 C8 119.3(11)
C6 C8 N1 111.0(11)
N1 C9 C14 111.6(10)
N1 C9 C10 108.9(11)
C14 C9 C10 110.4(10)
C11 C10 C9 113.1(12)
C10 C11 C12 110.5(11)
C13 C12 C11 110.8(11)
C12 C13 C14 112.5(11)
N2 C14 C9 109.6(9)
N2 C14 C13 109.8(9)
C9 C14 C13 110.3(9)
C16 C15 N2 113.6(10)
C17 C16 C21 121.5(15)
C17 C16 C15 120.5(13)
C21 C16 C15 118.0(14)
C16 C17 C18 121.2(15)
C19 C18 C17 117.0(14)
C19 C18 C22 122.6(16)
C17 C18 C22 120.4(16)
C20 C19 C18 123.2(15)
C19 C20 C21 120.6(15)
C19 C20 C23 121.4(14)
C21 C20 C23 117.9(14)
O2 C21 C16 120.8(15)
O2 C21 C20 122.8(14)
C16 C21 C20 116.4(15)
N3 C23 C20 113.1(11)
N3 C24 C29 109.7(9)
N3 C24 C25 108.1(11)
C29 C24 C25 110.7(10)
C26 C25 C24 110.6(13)
C27 C26 C25 112.5(13)
C26 C27 C28 110.7(12)
C27 C28 C29 108.4(12)
N4 C29 C24 110.1(10)
N4 C29 C28 106.8(10)
C24 C29 C28 110.9(10)
C31 C30 N4 111.4(13)
C32 C31 C36 118.3(14)
C32 C31 C30 119.2(15)
C36 C31 C30 122.3(15)
C31 C32 C33 120.9(14)
C34 C33 C32 118.3(14)
C34 C33 C37 119.9(19)
C32 C33 C37 121.8(19)
C33 C34 C35 124.0(16)
C36 C35 C34 117.3(13)
C36 C35 C38 122.1(12)
C34 C35 C38 120.5(14)
C35 C36 O3 119.1(12)
C35 C36 C31 121.1(12)
O3 C36 C31 119.7(13)
C35 C38 N5 112.3(10)
C44 C39 C40 114.0(13)
C44 C39 N5 107.7(11)
C40 C39 N5 113.9(14)
C41 C40 C39 113.8(19)
C40 C41 C42 111.5(18)
C41 C42 C43 114.2(15)
C42 C43 C44 108.7(16)
C39 C44 N6 108.8(11)
C39 C44 C43 110.6(14)
N6 C44 C43 112.1(13)
C2 C45 N6 114.4(9)
N7 C46 S1 177(3)
N8 C47 S2 173.4(16)
N9 C48 S3 174(3)
N10 C49 S4 166(6)

loop_
_geom_bond_atom_site_label_1
_geom_bond_atom_site_label_2
_geom_bond_distance
Er1 O3 2.135(14)
Er1 O1 2.210(12)
Er1 O2 2.219(8)
Er1 N7 2.388(12)
Er1 N8 2.403(15)
Er1 N6 2.498(9)
Er1 N5 2.533(11)
N1 C9 1.482(16)
N1 C8 1.525(17)
N2 C14 1.501(14)
N2 C15 1.518(13)
N3 C24 1.500(15)
N3 C23 1.505(18)
N4 C29 1.489(15)
N4 C30 1.52(2)
N5 C38 1.511(16)
N5 C39 1.512(16)
N6 C44 1.504(16)
N6 C45 1.512(15)
N7 C46 1.07(2)
N8 C47 1.165(19)
N9 C48 1.17(3)
N10 C49 1.165(19)
O1 C1 1.332(16)
O2 C21 1.318(17)
O3 C36 1.383(15)
O4 C50 1.451(10)
O5 C54 1.459(10)
O6 C51 1.471(10)
O7 C52 1.53(4)
O8 C53 1.459(10)
S1 C46 1.63(2)
S2 C47 1.620(15)
S3 C48 1.48(3)
S4 C49 1.63(2)
C1 C6 1.381(17)
C1 C2 1.403(16)
C2 C3 1.397(16)
C2 C45 1.488(16)
C3 C4 1.399(18)
C4 C5 1.384(18)
C4 C7 1.526(17)
C5 C6 1.393(17)
C6 C8 1.476(18)
C9 C14 1.522(17)
C9 C10 1.527(18)
C10 C11 1.52(2)
C11 C12 1.52(2)
C12 C13 1.516(18)
C13 C14 1.539(16)
C15 C16 1.49(2)
C16 C17 1.38(2)
C16 C21 1.41(2)
C17 C18 1.40(2)
C18 C19 1.37(2)
C18 C22 1.50(2)
C19 C20 1.36(2)
C20 C21 1.41(2)
C20 C23 1.51(2)
C24 C29 1.512(18)
C24 C25 1.562(17)
C25 C26 1.54(2)
C26 C27 1.48(3)
C27 C28 1.57(2)
C28 C29 1.575(16)
C30 C31 1.46(2)
C31 C32 1.38(2)
C31 C36 1.42(2)
C32 C33 1.43(2)
C33 C34 1.31(3)
C33 C37 1.52(2)
C34 C35 1.41(2)
C35 C36 1.375(18)
C35 C38 1.494(19)
C39 C44 1.49(2)
C39 C40 1.51(2)
C40 C41 1.48(3)
C41 C42 1.51(3)
C42 C43 1.55(3)
C43 C44 1.56(2)
